data_1534019
loop_
_publ_author_name
'Pierrard, A.'
'Samouel, M.'
'Laval, J.P.'
'Gredin, P.'
'de Kozak, A.'

_publ_section_title
;
 The crystal structure of Ba58 Ga22 F180 O
;
_journal_name_full 'Zeitschrift fuer Anorganische und Allgemeine Chemie'
_journal_page_first 1044
_journal_page_last 1050
_journal_volume 629
_journal_year 2003
_chemical_formula_sum 'Ba58 F180 Ga22 O'
_chemical_name_systematic '(Ba58 F50) (Ga22 F130 O)'
_space_group_IT_number 139
_symmetry_space_group_name_Hall '-I 4 2'
_symmetry_space_group_name_H-M 'I 4/m m m'
_cell_angle_alpha 90
_cell_angle_beta 90
_cell_angle_gamma 90
_cell_formula_units_Z 2
_cell_length_a 22.033
_cell_length_b 22.033
_cell_length_c 17.626
_cell_volume 8556.596
_citation_journal_id_ASTM ZAACAB
_cod_data_source_file Pierrard_ZAACAB_2003_1050.cif
_cod_data_source_block Ba58F180Ga22O1
_cod_original_cell_volume 8556.597
_cod_original_formula_sum 'Ba58 F180 Ga22 O1'
_cod_database_code 1534019

loop_
_symmetry_equiv_pos_as_xyz
x,y,z
-y,x,z
-x,-y,z
y,-x,z
x,-y,-z
y,x,-z
-x,y,-z
-y,-x,-z
-x,-y,-z
y,-x,-z
x,y,-z
-y,x,-z
-x,y,z
-y,-x,z
x,-y,z
y,x,z
x+1/2,y+1/2,z+1/2
-y+1/2,x+1/2,z+1/2
-x+1/2,-y+1/2,z+1/2
y+1/2,-x+1/2,z+1/2
x+1/2,-y+1/2,-z+1/2
y+1/2,x+1/2,-z+1/2
-x+1/2,y+1/2,-z+1/2
-y+1/2,-x+1/2,-z+1/2
-x+1/2,-y+1/2,-z+1/2
y+1/2,-x+1/2,-z+1/2
x+1/2,y+1/2,-z+1/2
-y+1/2,x+1/2,-z+1/2
-x+1/2,y+1/2,z+1/2
-y+1/2,-x+1/2,z+1/2
x+1/2,-y+1/2,z+1/2
y+1/2,x+1/2,z+1/2

loop_
_atom_site_label
_atom_site_type_symbol
_atom_site_fract_x
_atom_site_fract_y
_atom_site_fract_z
_atom_site_occupancy
_atom_site_U_iso_or_equiv
Ba3 Ba+2 0.1664 0 0.3307 1 0.0
F3 F-1 0.3004 0 0.4149 1 0.0
F18 F-1 0 0 0.2773 1 0.0
Ba9 Ba+2 0 0.5 0.25 1 0.0
Ga2 Ga+3 0.3328 0 0 1 0.0
F15 F-1 0.1952 0.1952 0.169 1 0.0
Ba8 Ba+2 0.1608 0 0 1 0.0
F13 F-1 0.2741 0 0.2671 1 0.0
Ba6 Ba+2 0 0 0.1338 1 0.0
Ba2 Ba+2 0.2079 0.3969 0 1 0.0
F16 F-1 0.0799 0.0799 0.1202 1 0.0
Ba7 Ba+2 0 0.5 0 1 0.0
Ba5 Ba+2 0.2066 0.2066 0 1 0.0
F20 F-1 0.3479 0.5 0 1 0.0
F6 F-1 0.3843 0 0.2342 1 0.0
F9 F-1 0.0824 0.3384 0 1 0.0
F5 F-1 0.7984 0.0976 0.3989 1 0.0
F8 F-1 0.0851 0.348 0.3295 1 0.0
F7 F-1 0.3 0.3 0 1 0.0
F17 F-1 0.0602 0.0602 0.3831 1 0.0
F4 F-1 0.2756 0 0.0779 1 0.0
F19 F-1 0.0464 0.0464 0 0.5 0.0
Ga4 Ga+3 0.1309 0.1309 0.16 1 0.0
Ba10 Ba+2 0.3868 0.3868 0 1 0.0
F12 F-1 0.4235 0 0.3771 1 0.0
F2 F-1 0.195 0.695 0.25 1 0.0
O1 O-2 0 0 0.5 1 0.0
F11 F-1 0.0967 0.182 0.2354 1 0.0
F14 F-1 0.3892 0 0.0745 1 0.0
Ba4 Ba+2 0.2942 0.2942 0.1646 1 0.0
F10 F-1 0.1019 0.1875 0.0856 1 0.0
Ga1 Ga+3 0.3478 0 0.3315 1 0.0
F1 F-1 0.1913 0.3032 0.0848 1 0.0
Ba1 Ba+2 0.0967 0.3057 0.1685 1 0.0
Ga3 Ga+3 0 0 0.3841 1 0.0
